data_7122635
loop_
_publ_author_name
'Roy, Subhra Kanti'
'Tiwari, Anuj'
'Saleem, Mohammed'
'Jana, Chandan K.'

_publ_section_title
;
 Metal free direct C(sp<sup>2</sup>)-H arylaminations using nitrosoarenes
 to 2-hydroxy-di(het)aryl amines as multifunctional A\b-aggregation
 modulators.
;
_journal_issue 100
_journal_name_full 'Chemical communications (Cambridge, England)'
_journal_page_first 14081
_journal_page_last 14084
_journal_paper_doi 10.1039/c8cc08470j
_journal_volume 54
_journal_year 2018
_chemical_compound_source synthesis
_chemical_formula_moiety 'C19 H16 Br N O3'
_chemical_formula_sum 'C19 H16 Br N O3'
_chemical_formula_weight 386.24
_chemical_name_systematic unk
_space_group_IT_number 14
_space_group_name_Hall '-P 2ybc'
_space_group_name_H-M_alt 'P 1 21/c 1'
_symmetry_cell_setting monoclinic
_symmetry_Int_Tables_number 14
_symmetry_space_group_name_Hall '-P 2ybc'
_symmetry_space_group_name_H-M 'P 1 21/c 1'
_atom_sites_solution_hydrogens geom
_atom_sites_solution_primary direct
_atom_sites_solution_secondary difmap
_audit_creation_method SHELXL-97
_audit_update_record
;
2018-09-06 deposited with the CCDC.
2018-11-23 downloaded from the CCDC.
;
_cell_angle_alpha 90.00
_cell_angle_beta 91.035(5)
_cell_angle_gamma 90.00
_cell_formula_units_Z 4
_cell_length_a 11.6484(7)
_cell_length_b 13.0417(5)
_cell_length_c 11.0000(6)
_cell_measurement_reflns_used 6747
_cell_measurement_temperature 293(2)
_cell_measurement_theta_max 25.00
_cell_measurement_theta_min 2.97
_cell_volume 1670.79(15)
_computing_cell_refinement 'CrysAlisPro, Agilent Technologies'
_computing_data_collection 'CrysAlisPro, Agilent Technologies'
_computing_data_reduction 'CrysAlisPro, Agilent Technologies'
_computing_structure_refinement 'SHELXL-97 (Sheldrick, 1997)'
_computing_structure_solution 'SHELXS-97 (Sheldrick, 1990)'
_diffrn_ambient_temperature 293(2)
_diffrn_measured_fraction_theta_full 0.985
_diffrn_measured_fraction_theta_max 0.985
_diffrn_measurement_device_type 'CCD area detector'
_diffrn_measurement_method 'phi and omega scans'
_diffrn_radiation_monochromator graphite
_diffrn_radiation_probe x-ray
_diffrn_radiation_type MoK\a
_diffrn_radiation_wavelength 0.71073
_diffrn_reflns_av_R_equivalents 0.0423
_diffrn_reflns_av_sigmaI/netI 0.0679
_diffrn_reflns_limit_h_max 13
_diffrn_reflns_limit_h_min -12
_diffrn_reflns_limit_k_max 15
_diffrn_reflns_limit_k_min -15
_diffrn_reflns_limit_l_max 12
_diffrn_reflns_limit_l_min -13
_diffrn_reflns_number 6195
_diffrn_reflns_theta_full 25.00
_diffrn_reflns_theta_max 25.00
_diffrn_reflns_theta_min 2.97
_diffrn_source 'fine-focus sealed tube'
_exptl_absorpt_coefficient_mu 2.477
_exptl_absorpt_correction_T_max 0.464
_exptl_absorpt_correction_T_min 0.377
_exptl_absorpt_correction_type multi-scan
_exptl_absorpt_process_details SADABS
_exptl_crystal_colour brown
_exptl_crystal_density_diffrn 1.535
_exptl_crystal_density_method 'not measured'
_exptl_crystal_description block
_exptl_crystal_F_000 784
_exptl_crystal_recrystallization_method 'ethyl acetate and hexane'
_exptl_crystal_size_max 0.41
_exptl_crystal_size_mid 0.36
_exptl_crystal_size_min 0.31
_refine_diff_density_max 0.302
_refine_diff_density_min -0.622
_refine_diff_density_rms 0.074
_refine_ls_extinction_method none
_refine_ls_goodness_of_fit_ref 1.060
_refine_ls_hydrogen_treatment mixed
_refine_ls_matrix_type full
_refine_ls_number_parameters 223
_refine_ls_number_reflns 2903
_refine_ls_number_restraints 0
_refine_ls_restrained_S_all 1.060
_refine_ls_R_factor_all 0.0819
_refine_ls_R_factor_gt 0.0501
_refine_ls_shift/su_max 0.000
_refine_ls_shift/su_mean 0.000
_refine_ls_structure_factor_coef Fsqd
_refine_ls_weighting_details 'calc w=1/[\s^2^(Fo^2^)+(0.0632P)^2^+0.1331P] where P=(Fo^2^+2Fc^2^)/3'
_refine_ls_weighting_scheme calc
_refine_ls_wR_factor_gt 0.1238
_refine_ls_wR_factor_ref 0.1489
_reflns_number_gt 2030
_reflns_number_total 2903
_reflns_threshold_expression >2sigma(I)
_cod_data_source_file c8cc08470j2.cif
_cod_data_source_block sr2-830
_cod_depositor_comments 'Adding full bibliography for 7122632--7122638.cif.'
_cod_original_sg_symbol_H-M 'P 21/c'
_cod_database_code 7122635

loop_
_symmetry_equiv_pos_as_xyz
'x, y, z'
'-x, y+1/2, -z+1/2'
'-x, -y, -z'
'x, -y-1/2, z-1/2'

loop_
_atom_site_label
_atom_site_type_symbol
_atom_site_fract_x
_atom_site_fract_y
_atom_site_fract_z
_atom_site_U_iso_or_equiv
_atom_site_adp_type
_atom_site_occupancy
_atom_site_symmetry_multiplicity
_atom_site_calc_flag
_atom_site_refinement_flags
Br1 Br 0.75048(5) -0.04322(4) 0.52117(6) 0.0834(3) Uani 1 1 d .
O2 O 0.8272(2) 0.66027(19) 0.4089(2) 0.0457(7) Uani 1 1 d .
O1 O 0.8806(2) 0.1426(2) 0.5858(3) 0.0532(8) Uani 1 1 d .
H1 H 0.9077 0.2006 0.5882 0.080 Uiso 1 1 calc R
O3 O 0.9845(2) 0.70708(19) 0.5147(2) 0.0500(7) Uani 1 1 d .
N1 N 0.8452(3) 0.2884(3) 0.7744(3) 0.0461(9) Uani 1 1 d .
C12 C 0.9368(3) 0.4505(3) 0.7430(3) 0.0365(9) Uani 1 1 d .
H12 H 0.9826 0.4397 0.8119 0.044 Uiso 1 1 calc R
C13 C 0.9524(3) 0.5371(3) 0.6741(4) 0.0368(9) Uani 1 1 d .
H13 H 1.0094 0.5838 0.6961 0.044 Uiso 1 1 calc R
C17 C 0.9052(3) 0.6475(3) 0.4976(3) 0.0388(9) Uani 1 1 d .
C14 C 0.8836(3) 0.5558(3) 0.5715(4) 0.0352(9) Uani 1 1 d .
C11 C 0.8529(3) 0.3787(3) 0.7105(3) 0.0338(8) Uani 1 1 d .
C15 C 0.7982(3) 0.4854(3) 0.5421(4) 0.0381(9) Uani 1 1 d .
H15 H 0.7504 0.4975 0.4750 0.046 Uiso 1 1 calc R
C16 C 0.7826(3) 0.3985(3) 0.6100(3) 0.0409(9) Uani 1 1 d .
H16 H 0.7246 0.3526 0.5885 0.049 Uiso 1 1 calc R
C1 C 0.7646(3) 0.2081(3) 0.7492(3) 0.0370(9) Uani 1 1 d .
C2 C 0.7889(3) 0.1376(3) 0.6597(3) 0.0397(9) Uani 1 1 d .
C9 C 0.6641(3) 0.1989(3) 0.8197(3) 0.0397(9) Uani 1 1 d .
C3 C 0.7145(4) 0.0523(3) 0.6439(4) 0.0455(10) Uani 1 1 d .
C10 C 0.5929(3) 0.1108(3) 0.8039(4) 0.0439(10) Uani 1 1 d .
C4 C 0.6215(4) 0.0383(3) 0.7138(4) 0.0477(11) Uani 1 1 d .
H4 H 0.5759 -0.0196 0.7025 0.057 Uiso 1 1 calc R
C18 C 0.8412(3) 0.7469(3) 0.3283(4) 0.0500(11) Uani 1 1 d .
H18A H 0.8981 0.7315 0.2676 0.060 Uiso 1 1 calc R
H18B H 0.8664 0.8067 0.3739 0.060 Uiso 1 1 calc R
C8 C 0.6311(4) 0.2739(3) 0.9050(4) 0.0490(11) Uani 1 1 d .
H8 H 0.6744 0.3334 0.9145 0.059 Uiso 1 1 calc R
C5 C 0.4966(4) 0.0986(4) 0.8788(4) 0.0552(12) Uani 1 1 d .
H5 H 0.4514 0.0402 0.8706 0.066 Uiso 1 1 calc R
C6 C 0.4684(4) 0.1714(4) 0.9636(4) 0.0553(12) Uani 1 1 d .
H6 H 0.4055 0.1623 1.0133 0.066 Uiso 1 1 calc R
C7 C 0.5362(4) 0.2594(4) 0.9733(4) 0.0615(13) Uani 1 1 d .
H7 H 0.5158 0.3099 1.0284 0.074 Uiso 1 1 calc R
C19 C 0.7282(4) 0.7668(4) 0.2689(4) 0.0671(14) Uani 1 1 d .
H19A H 0.7060 0.7085 0.2207 0.101 Uiso 1 1 calc R
H19B H 0.7335 0.8261 0.2177 0.101 Uiso 1 1 calc R
H19C H 0.6718 0.7786 0.3300 0.101 Uiso 1 1 calc R
H100 H 0.882(4) 0.280(3) 0.845(4) 0.053(12) Uiso 1 1 d .

loop_
_atom_site_aniso_label
_atom_site_aniso_U_11
_atom_site_aniso_U_22
_atom_site_aniso_U_33
_atom_site_aniso_U_23
_atom_site_aniso_U_13
_atom_site_aniso_U_12
Br1 0.1086(6) 0.0550(4) 0.0879(5) -0.0222(3) 0.0355(4) -0.0168(3)
O2 0.0414(15) 0.0408(15) 0.0546(17) 0.0126(14) -0.0074(13) -0.0047(12)
O1 0.0523(19) 0.0542(18) 0.0536(17) 0.0030(16) 0.0161(14) -0.0101(15)
O3 0.0492(18) 0.0475(16) 0.0533(17) 0.0003(14) 0.0044(14) -0.0185(15)
N1 0.045(2) 0.045(2) 0.048(2) 0.0097(18) -0.0152(17) -0.0143(16)
C12 0.030(2) 0.041(2) 0.038(2) -0.0031(18) -0.0038(16) -0.0019(17)
C13 0.027(2) 0.039(2) 0.044(2) -0.0089(18) -0.0012(16) -0.0083(16)
C17 0.036(2) 0.036(2) 0.044(2) -0.0001(19) 0.0084(18) 0.0009(18)
C14 0.034(2) 0.030(2) 0.042(2) -0.0044(17) 0.0055(17) 0.0000(16)
C11 0.029(2) 0.0320(19) 0.040(2) -0.0049(17) 0.0034(15) -0.0016(16)
C15 0.036(2) 0.035(2) 0.043(2) 0.0012(18) -0.0065(17) 0.0001(17)
C16 0.040(2) 0.038(2) 0.045(2) 0.0019(19) -0.0097(17) -0.0069(18)
C1 0.034(2) 0.038(2) 0.038(2) 0.0105(18) -0.0131(17) -0.0025(17)
C2 0.039(2) 0.036(2) 0.045(2) 0.0068(19) -0.0033(18) -0.0020(18)
C9 0.037(2) 0.038(2) 0.045(2) 0.0111(19) -0.0046(17) -0.0008(17)
C3 0.053(3) 0.034(2) 0.049(3) 0.0024(19) -0.001(2) -0.0015(19)
C10 0.041(2) 0.041(2) 0.050(2) 0.015(2) -0.0007(18) 0.0040(19)
C4 0.046(3) 0.037(2) 0.060(3) 0.010(2) 0.001(2) -0.0100(19)
C18 0.049(3) 0.048(2) 0.053(3) 0.011(2) 0.011(2) -0.004(2)
C8 0.047(3) 0.046(2) 0.054(3) -0.004(2) -0.008(2) 0.003(2)
C5 0.040(3) 0.061(3) 0.065(3) 0.013(3) 0.000(2) -0.005(2)
C6 0.032(2) 0.077(3) 0.056(3) 0.003(3) 0.0003(19) 0.005(2)
C7 0.056(3) 0.075(3) 0.054(3) -0.010(3) -0.005(2) 0.019(3)
C19 0.054(3) 0.075(3) 0.072(3) 0.031(3) -0.008(2) -0.004(2)

loop_
_atom_type_symbol
_atom_type_description
_atom_type_scat_dispersion_real
_atom_type_scat_dispersion_imag
_atom_type_scat_source
C C 0.0033 0.0016 'International Tables Vol C Tables 4.2.6.8 and 6.1.1.4'
H H 0.0000 0.0000 'International Tables Vol C Tables 4.2.6.8 and 6.1.1.4'
Br Br -0.2901 2.4595 'International Tables Vol C Tables 4.2.6.8 and 6.1.1.4'
N N 0.0061 0.0033 'International Tables Vol C Tables 4.2.6.8 and 6.1.1.4'
O O 0.0106 0.0060 'International Tables Vol C Tables 4.2.6.8 and 6.1.1.4'

loop_
_geom_angle_atom_site_label_1
_geom_angle_atom_site_label_2
_geom_angle_atom_site_label_3
_geom_angle
C17 O2 C18 117.6(3)
C2 O1 H1 109.5
C11 N1 C1 125.2(3)
C11 N1 H100 121(3)
C1 N1 H100 112(3)
C13 C12 C11 120.6(3)
C13 C12 H12 119.7
C11 C12 H12 119.7
C12 C13 C14 120.7(3)
C12 C13 H13 119.6
C14 C13 H13 119.6
O3 C17 O2 122.6(3)
O3 C17 C14 124.8(3)
O2 C17 C14 112.6(3)
C15 C14 C13 118.2(3)
C15 C14 C17 122.6(3)
C13 C14 C17 119.2(3)
N1 C11 C16 121.6(3)
N1 C11 C12 119.7(3)
C16 C11 C12 118.7(3)
C16 C15 C14 121.4(3)
C16 C15 H15 119.3
C14 C15 H15 119.3
C15 C16 C11 120.4(3)
C15 C16 H16 119.8
C11 C16 H16 119.8
C2 C1 C9 120.9(3)
C2 C1 N1 118.9(4)
C9 C1 N1 120.1(3)
O1 C2 C1 124.7(3)
O1 C2 C3 116.7(4)
C1 C2 C3 118.5(4)
C8 C9 C1 122.6(4)
C8 C9 C10 118.4(4)
C1 C9 C10 119.0(4)
C4 C3 C2 122.0(4)
C4 C3 Br1 120.4(3)
C2 C3 Br1 117.5(3)
C5 C10 C4 122.2(4)
C5 C10 C9 119.0(4)
C4 C10 C9 118.8(4)
C3 C4 C10 120.6(4)
C3 C4 H4 119.7
C10 C4 H4 119.7
O2 C18 C19 107.3(3)
O2 C18 H18A 110.3
C19 C18 H18A 110.3
O2 C18 H18B 110.3
C19 C18 H18B 110.3
H18A C18 H18B 108.5
C7 C8 C9 120.2(4)
C7 C8 H8 119.9
C9 C8 H8 119.9
C6 C5 C10 121.3(4)
C6 C5 H5 119.3
C10 C5 H5 119.3
C5 C6 C7 118.5(4)
C5 C6 H6 120.7
C7 C6 H6 120.7
C8 C7 C6 122.5(4)
C8 C7 H7 118.8
C6 C7 H7 118.8
C18 C19 H19A 109.5
C18 C19 H19B 109.5
H19A C19 H19B 109.5
C18 C19 H19C 109.5
H19A C19 H19C 109.5
H19B C19 H19C 109.5

loop_
_geom_bond_atom_site_label_1
_geom_bond_atom_site_label_2
_geom_bond_distance
Br1 C3 1.889(4)
O2 C17 1.332(4)
O2 C18 1.448(5)
O1 C2 1.355(4)
O1 H1 0.8200
O3 C17 1.219(4)
N1 C11 1.376(5)
N1 C1 1.429(5)
N1 H100 0.89(4)
C12 C13 1.374(5)
C12 C11 1.396(5)
C12 H12 0.9300
C13 C14 1.393(5)
C13 H13 0.9300
C17 C14 1.470(5)
C14 C15 1.387(5)
C11 C16 1.388(5)
C15 C16 1.371(5)
C15 H15 0.9300
C16 H16 0.9300
C1 C2 1.380(5)
C1 C9 1.421(5)
C2 C3 1.419(5)
C9 C8 1.413(5)
C9 C10 1.426(5)
C3 C4 1.353(6)
C10 C5 1.413(6)
C10 C4 1.414(6)
C4 H4 0.9300
C18 C19 1.482(5)
C18 H18A 0.9700
C18 H18B 0.9700
C8 C7 1.361(6)
C8 H8 0.9300
C5 C6 1.375(6)
C5 H5 0.9300
C6 C7 1.395(6)
C6 H6 0.9300
C7 H7 0.9300
C19 H19A 0.9600
C19 H19B 0.9600
C19 H19C 0.9600
